data_8100050
loop_
_publ_author_name
'Kaizer, J\'ozsef'
'Pap, J\'ozsef'
'Speier, G\'abor'
'P\'ark\'anyi, L\'aszl\'o'

_publ_section_title
;
Crystal structure of aqua[1,3-bis(2-pyridylimino)isoindolinato](salicylato)
copper(II), Cu(C~7~O~3~H~4~)(C~18~H~12~N~5~)(H~2~O)
;
_journal_issue 2
_journal_name_full 'Zeitschrift f\"ur Kristallographie - New Crystal Structures'
_journal_page_first 141
_journal_page_last 142
_journal_volume 219
_journal_year 2004
_chemical_formula_sum 'C25 H18 Cu N5 O4'
_chemical_formula_weight 515.98
_space_group_IT_number 2
_space_group_name_Hall '-P 1'
_space_group_name_H-M_alt 'P -1'
_symmetry_cell_setting triclinic
_symmetry_space_group_name_Hall '-P 1'
_symmetry_space_group_name_H-M 'P -1'
_cell_angle_alpha 88.15(1)
_cell_angle_beta 78.68(1)
_cell_angle_gamma 78.62(1)
_cell_formula_units_Z 2
_cell_length_a 7.300(1)
_cell_length_b 11.985(1)
_cell_length_c 13.190(1)
_cell_measurement_temperature 293(2)
_cell_volume 1109.3(2)
_diffrn_ambient_temperature 293(2)
_exptl_crystal_density_diffrn 1.548
_cod_database_code 8100050

loop_
_symmetry_equiv_pos_as_xyz
'x, y, z'
'-x, -y, -z'

loop_
_atom_site_label
_atom_site_type_symbol
_atom_site_fract_x
_atom_site_fract_y
_atom_site_fract_z
_atom_site_U_iso_or_equiv
_atom_site_adp_type
_atom_site_occupancy
_atom_site_symmetry_multiplicity
_atom_site_Wyckoff_symbol
_atom_site_calc_flag
_atom_site_refinement_flags
_atom_site_disorder_assembly
_atom_site_disorder_group
Cu1 Cu 0.26765(4) 0.38348(2) 0.27983(2) 0.04747(14) Uani 1 2 i d . . .
O1 O -0.0725(3) 0.39425(18) 0.29231(14) 0.0716(5) Uani 1 2 i d . . .
H1A H -0.1306 0.4234 0.3595 0.093 Uiso 1 2 i d R . .
H1B H -0.1406 0.3557 0.2714 0.093 Uiso 1 2 i d R . .
O24 O 0.3860(2) 0.22655(12) 0.22415(13) 0.0556(4) Uani 1 2 i d . . .
O25 O 0.6471(3) 0.28719(16) 0.23825(15) 0.0712(5) Uani 1 2 i d . . .
O33 O 0.4157(6) 0.0330(3) 0.1378(3) 0.0718(13) Uani 0.512(6) 2 i d P . .
H33 H 0.3784 0.0905 0.1753 0.093 Uiso 0.512(6) 2 i d PR . .
O33X O 0.9779(8) 0.1322(6) 0.2018(6) 0.120(3) Uani 0.488(6) 2 i d P . .
H33X H 0.9061 0.1826 0.2357 0.156 Uiso 0.488(6) 2 i d PR . .
N1 N 0.2736(3) 0.52931(14) 0.32952(13) 0.0466(4) Uani 1 2 i d . . .
N10 N 0.2954(3) 0.63652(15) 0.17064(14) 0.0512(4) Uani 1 2 i d . . .
N12 N 0.2615(3) 0.44532(15) 0.13596(14) 0.0492(4) Uani 1 2 i d . . .
N17 N 0.2545(3) 0.49440(15) 0.51177(14) 0.0479(4) Uani 1 2 i d . . .
N19 N 0.2206(3) 0.32609(14) 0.42620(14) 0.0482(4) Uani 1 2 i d . . .
C2 C 0.2956(3) 0.62337(16) 0.26810(16) 0.0459(4) Uani 1 2 i d . . .
C3 C 0.3219(3) 0.71470(17) 0.33243(17) 0.0485(5) Uani 1 2 i d . . .
C4 C 0.3115(3) 0.67374(17) 0.43209(17) 0.0477(4) Uani 1 2 i d . . .
C5 C 0.2793(3) 0.55594(16) 0.42923(16) 0.0445(4) Uani 1 2 i d . . .
C6 C 0.3489(4) 0.82491(18) 0.3083(2) 0.0594(6) Uani 1 2 i d . . .
H6 H 0.3559 0.8521 0.2411 0.077 Uiso 1 2 i calc R . .
C7 C 0.3649(4) 0.8922(2) 0.3876(2) 0.0654(6) Uani 1 2 i d . . .
H7 H 0.3819 0.9665 0.3739 0.085 Uiso 1 2 i calc R . .
C8 C 0.3559(4) 0.8510(2) 0.4874(2) 0.0638(6) Uani 1 2 i d . . .
H8 H 0.3671 0.8983 0.5395 0.083 Uiso 1 2 i calc R . .
C9 C 0.3306(3) 0.74051(19) 0.51169(19) 0.0548(5) Uani 1 2 i d . . .
H9 H 0.3266 0.7127 0.5786 0.071 Uiso 1 2 i calc R . .
C11 C 0.2742(3) 0.55367(18) 0.10654(16) 0.0491(5) Uani 1 2 i d . . .
C13 C 0.2396(4) 0.3729(2) 0.06485(19) 0.0587(5) Uani 1 2 i d . . .
H13 H 0.2255 0.2997 0.0858 0.076 Uiso 1 2 i calc R . .
C14 C 0.2372(4) 0.4013(2) -0.0362(2) 0.0638(6) Uani 1 2 i d . . .
H14 H 0.2249 0.3480 -0.0829 0.083 Uiso 1 2 i calc R . .
C15 C 0.2533(4) 0.5101(2) -0.06749(19) 0.0649(6) Uani 1 2 i d . . .
H15 H 0.2527 0.5315 -0.1358 0.084 Uiso 1 2 i calc R . .
C16 C 0.2702(4) 0.5861(2) 0.00345(18) 0.0577(5) Uani 1 2 i d . . .
H16 H 0.2792 0.6602 -0.0167 0.075 Uiso 1 2 i calc R . .
C18 C 0.2218(3) 0.38445(17) 0.51210(16) 0.0468(4) Uani 1 2 i d . . .
C20 C 0.1801(3) 0.22018(18) 0.4381(2) 0.0552(5) Uani 1 2 i d . . .
H20 H 0.1759 0.1808 0.3792 0.072 Uiso 1 2 i calc R . .
C21 C 0.1451(4) 0.1680(2) 0.5318(2) 0.0616(6) Uani 1 2 i d . . .
H21 H 0.1175 0.0952 0.5362 0.080 Uiso 1 2 i calc R . .
C22 C 0.1515(4) 0.2251(2) 0.6192(2) 0.0626(6) Uani 1 2 i d . . .
H22 H 0.1314 0.1910 0.6837 0.081 Uiso 1 2 i calc R . .
C23 C 0.1884(4) 0.3337(2) 0.60972(19) 0.0565(5) Uani 1 2 i d . . .
H23 H 0.1910 0.3738 0.6685 0.073 Uiso 1 2 i calc R . .
C26 C 0.5663(3) 0.21198(18) 0.21556(16) 0.0509(5) Uani 1 2 i d . . .
C27 C 0.6804(4) 0.0991(2) 0.17500(18) 0.0560(5) Uani 1 2 i d . . .
C28 C 0.8755(5) 0.0711(3) 0.1738(3) 0.0799(8) Uani 1 2 i d . . .
H28 H 0.9363 0.1226 0.1988 0.096 Uiso 0.512(6) 2 i calc PR . .
C29 C 0.9800(5) -0.0355(4) 0.1346(3) 0.0992(12) Uani 1 2 i d . . .
H29 H 1.1097 -0.0549 0.1348 0.129 Uiso 1 2 i calc R . .
C30 C 0.8920(6) -0.1100(3) 0.0966(3) 0.0969(12) Uani 1 2 i d . . .
H30 H 0.9627 -0.1796 0.0698 0.126 Uiso 1 2 i calc R . .
C31 C 0.7042(6) -0.0845(3) 0.0971(3) 0.0900(10) Uani 1 2 i d . . .
H31 H 0.6462 -0.1365 0.0707 0.117 Uiso 1 2 i calc R . .
C32 C 0.5955(4) 0.0193(2) 0.1371(2) 0.0651(6) Uani 1 2 i d . . .
H32X H 0.4651 0.0353 0.1384 0.078 Uiso 0.488(6) 2 i calc PR . .

loop_
_atom_site_aniso_label
_atom_site_aniso_U_11
_atom_site_aniso_U_22
_atom_site_aniso_U_33
_atom_site_aniso_U_23
_atom_site_aniso_U_13
_atom_site_aniso_U_12
Cu1 0.0548(2) 0.03846(18) 0.0480(2) -0.00048(12) -0.00647(14) -0.00963(13)
O1 0.0658(11) 0.0986(14) 0.0574(9) -0.0067(9) -0.0064(8) -0.0366(10)
O24 0.0579(9) 0.0430(7) 0.0637(9) -0.0074(6) -0.0076(7) -0.0079(6)
O25 0.0796(12) 0.0681(10) 0.0737(11) -0.0104(9) -0.0160(10) -0.0300(9)
O33 0.072(2) 0.0462(17) 0.099(3) -0.0154(17) -0.021(2) -0.0112(15)
O33X 0.075(3) 0.124(4) 0.166(6) -0.067(4) -0.031(3) -0.013(3)
N1 0.0495(9) 0.0411(8) 0.0461(8) 0.0016(6) -0.0044(7) -0.0068(7)
N10 0.0548(10) 0.0449(8) 0.0500(9) 0.0048(7) -0.0033(8) -0.0083(7)
N12 0.0501(10) 0.0473(9) 0.0482(9) -0.0009(7) -0.0045(7) -0.0095(7)
N17 0.0467(9) 0.0473(8) 0.0483(9) -0.0006(7) -0.0072(7) -0.0073(7)
N19 0.0454(9) 0.0415(8) 0.0562(10) 0.0048(7) -0.0081(7) -0.0074(7)
C2 0.0433(10) 0.0379(9) 0.0527(10) 0.0010(8) -0.0028(8) -0.0054(7)
C3 0.0463(10) 0.0397(9) 0.0564(11) -0.0010(8) -0.0048(9) -0.0059(8)
C4 0.0413(10) 0.0422(9) 0.0570(11) -0.0027(8) -0.0060(8) -0.0049(8)
C5 0.0387(9) 0.0411(9) 0.0509(10) -0.0041(8) -0.0047(8) -0.0042(7)
C6 0.0633(14) 0.0434(11) 0.0703(14) 0.0054(10) -0.0091(11) -0.0122(10)
C7 0.0693(16) 0.0415(10) 0.0864(17) -0.0021(11) -0.0144(13) -0.0135(10)
C8 0.0599(14) 0.0505(11) 0.0810(16) -0.0136(11) -0.0124(12) -0.0097(10)
C9 0.0508(12) 0.0498(11) 0.0621(12) -0.0062(9) -0.0092(10) -0.0066(9)
C11 0.0440(10) 0.0496(10) 0.0479(10) 0.0027(8) -0.0008(8) -0.0038(8)
C13 0.0627(14) 0.0591(12) 0.0549(12) -0.0047(10) -0.0100(10) -0.0140(11)
C14 0.0654(15) 0.0704(14) 0.0552(13) -0.0082(11) -0.0129(11) -0.0095(12)
C15 0.0651(15) 0.0750(15) 0.0492(12) 0.0000(11) -0.0092(10) -0.0020(12)
C16 0.0557(13) 0.0596(12) 0.0517(11) 0.0072(10) -0.0049(10) -0.0033(10)
C18 0.0411(10) 0.0457(10) 0.0506(10) 0.0040(8) -0.0070(8) -0.0037(8)
C20 0.0552(12) 0.0418(10) 0.0665(13) 0.0040(9) -0.0075(10) -0.0094(9)
C21 0.0543(13) 0.0469(11) 0.0789(16) 0.0153(11) -0.0054(11) -0.0086(9)
C22 0.0566(13) 0.0615(13) 0.0628(13) 0.0186(11) -0.0043(10) -0.0050(11)
C23 0.0540(12) 0.0563(12) 0.0536(11) 0.0083(9) -0.0052(10) -0.0044(10)
C26 0.0578(12) 0.0491(10) 0.0461(10) -0.0006(8) -0.0082(9) -0.0125(9)
C27 0.0594(13) 0.0523(11) 0.0520(11) 0.0051(9) -0.0059(10) -0.0061(10)
C28 0.0598(16) 0.0858(19) 0.091(2) 0.0129(16) -0.0141(14) -0.0100(14)
C29 0.067(2) 0.105(3) 0.103(2) 0.018(2) 0.0038(17) 0.0150(19)
C30 0.088(2) 0.0652(17) 0.111(3) 0.0082(17) 0.020(2) 0.0085(17)
C31 0.102(3) 0.0528(14) 0.102(2) -0.0130(15) 0.007(2) -0.0074(15)
C32 0.0689(16) 0.0460(11) 0.0749(16) -0.0045(11) -0.0025(12) -0.0092(10)

loop_
_geom_bond_atom_site_label_1
_geom_bond_atom_site_label_2
_geom_bond_distance
_geom_bond_site_symmetry_2
_geom_bond_publ_flag
Cu1 N1 1.8978(18) . ?
Cu1 O24 2.0054(15) . ?
Cu1 N19 2.0163(19) . ?
Cu1 N12 2.0204(19) . ?
Cu1 O1 2.434(2) . ?
O1 H1A 0.9496 . ?
O1 H1B 0.8308 . ?
O24 C26 1.276(3) . ?
O25 C26 1.243(3) . ?
O33 H33 0.8300 . ?
O33X H33X 0.8000 . ?
N1 C5 1.374(3) . ?
N1 C2 1.384(3) . ?
N10 C2 1.290(3) . ?
N10 C11 1.375(3) . ?
N12 C13 1.351(3) . ?
N12 C11 1.359(3) . ?
N17 C5 1.298(3) . ?
N17 C18 1.384(3) . ?
N19 C18 1.353(3) . ?
N19 C20 1.356(3) . ?
C2 C3 1.470(3) . ?
C3 C4 1.381(3) . ?
C3 C6 1.391(3) . ?
C4 C9 1.385(3) . ?
C4 C5 1.479(3) . ?
C6 C7 1.377(4) . ?
C6 H6 0.9300 . ?
C7 C8 1.386(4) . ?
C7 H7 0.9300 . ?
C8 C9 1.391(4) . ?
C8 H8 0.9300 . ?
C9 H9 0.9300 . ?
C11 C16 1.406(3) . ?
C13 C14 1.368(4) . ?
C13 H13 0.9300 . ?
C14 C15 1.375(4) . ?
C14 H14 0.9300 . ?
C15 C16 1.366(4) . ?
C15 H15 0.9300 . ?
C16 H16 0.9300 . ?
C18 C23 1.404(3) . ?
C20 C21 1.369(4) . ?
C20 H20 0.9300 . ?
C21 C22 1.373(4) . ?
C21 H21 0.9300 . ?
C22 C23 1.377(4) . y
C22 H22 0.9300 . ?
C23 H23 0.9300 . ?
C26 C27 1.496(3) . ?
C27 C32 1.391(4) . ?
C27 C28 1.394(4) . ?
C28 C29 1.409(5) . ?
C28 H28 0.9300 . ?
C29 C30 1.358(6) . ?
C29 H29 0.9300 . ?
C30 C31 1.343(6) . ?
C30 H30 0.9300 . ?
C31 C32 1.394(4) . ?
C31 H31 0.9300 . ?
C32 H32X 0.9300 . ?
